data_4134494
loop_
_publ_author_name
'Pan, Chun-Ya'
'Yang, Xin-Rui'
'Xiong, Lin'
'Lu, Zhong-Wei'
'Zhen, Bo-Yu'
'Sui, Xin'
'Deng, Xue-Bin'
'Chen, Ling'
'Wu, Li-Ming'

_publ_section_title
;
 Solid-State Nonlinear Optical Switch with the Widest Switching
 Temperature Range Owing to Its Continuously Tunable <i>T</i><sub>c</sub>.
;
_journal_issue 13
_journal_name_full 'Journal of the American Chemical Society'
_journal_page_first 6423
_journal_page_last 6431
_journal_paper_doi 10.1021/jacs.0c01741
_journal_volume 142
_journal_year 2020
_chemical_formula_sum 'F H8 K0.27 N1.73 O3 P'
_chemical_formula_weight 140.89
_space_group_IT_number 14
_space_group_name_Hall '-P 2yn'
_space_group_name_H-M_alt 'P 1 21/n 1'
_symmetry_cell_setting monoclinic
_symmetry_space_group_name_H-M 'P 1 21/n 1'
_atom_sites_solution_hydrogens none
_atom_sites_solution_primary direct
_atom_sites_solution_secondary difmap
_audit_creation_method SHELXL-97
_cell_angle_alpha 90.00
_cell_angle_beta 91.916(2)
_cell_angle_gamma 90.00
_cell_formula_units_Z 4
_cell_length_a 5.9813(2)
_cell_length_b 7.8672(2)
_cell_length_c 10.9965(4)
_cell_measurement_reflns_used 4756
_cell_measurement_temperature 103(2)
_cell_measurement_theta_max 27.52
_cell_measurement_theta_min 3.18
_cell_volume 517.16(3)
_computing_structure_refinement 'SHELXL-97 (Sheldrick, 1997)'
_computing_structure_solution 'SHELXS-97 (Sheldrick, 1990)'
_diffrn_ambient_temperature 103(2)
_diffrn_measured_fraction_theta_full 1.000
_diffrn_measured_fraction_theta_max 1.000
_diffrn_measurement_device_type 'CCD area detector'
_diffrn_measurement_method 'phi and omega scans'
_diffrn_radiation_monochromator graphite
_diffrn_radiation_source 'fine-focus sealed tube'
_diffrn_radiation_type MoK\a
_diffrn_radiation_wavelength 0.71073
_diffrn_reflns_av_R_equivalents 0.1028
_diffrn_reflns_av_sigmaI/netI 0.0489
_diffrn_reflns_limit_h_max 7
_diffrn_reflns_limit_h_min -7
_diffrn_reflns_limit_k_max 10
_diffrn_reflns_limit_k_min -10
_diffrn_reflns_limit_l_max 14
_diffrn_reflns_limit_l_min -14
_diffrn_reflns_number 13380
_diffrn_reflns_theta_full 27.52
_diffrn_reflns_theta_max 27.52
_diffrn_reflns_theta_min 3.18
_exptl_absorpt_coefficient_mu 0.684
_exptl_absorpt_correction_T_max 0.7124
_exptl_absorpt_correction_T_min 0.6547
_exptl_absorpt_correction_type multi-scan
_exptl_crystal_colour colorless
_exptl_crystal_density_diffrn 1.810
_exptl_crystal_density_method 'not measured'
_exptl_crystal_description block
_exptl_crystal_F_000 293
_exptl_crystal_size_max 0.05
_exptl_crystal_size_mid 0.03
_exptl_crystal_size_min 0.02
_refine_diff_density_max 0.802
_refine_diff_density_min -0.874
_refine_diff_density_rms 0.158
_refine_ls_extinction_method none
_refine_ls_goodness_of_fit_ref 1.432
_refine_ls_hydrogen_treatment none
_refine_ls_matrix_type full
_refine_ls_number_parameters 98
_refine_ls_number_reflns 1192
_refine_ls_number_restraints 38
_refine_ls_restrained_S_all 1.420
_refine_ls_R_factor_all 0.0908
_refine_ls_R_factor_gt 0.0755
_refine_ls_shift/su_max 0.002
_refine_ls_shift/su_mean 0.000
_refine_ls_structure_factor_coef Fsqd
_refine_ls_weighting_details 'calc w=1/[\s^2^(Fo^2^)+(0.1000P)^2^+0.0000P] where P=(Fo^2^+2Fc^2^)/3'
_refine_ls_weighting_scheme calc
_refine_ls_wR_factor_gt 0.1886
_refine_ls_wR_factor_ref 0.1959
_reflns_number_gt 1026
_reflns_number_total 1192
_reflns_threshold_expression >2sigma(I)
_cod_data_source_file K0.3(NH4)1.7PO3F.cif
_cod_data_source_block K0.3(NH4)1.7PO3F-LTP-120K
_cod_depositor_comments
;
The following automatic conversions were performed:

data item '_symmetry_cell_setting' value 'Monoclinic' was changed to
'monoclinic' in accordance with the
/home/data/users/saulius/crontab/automatic-downloads/rss-feeds/ACS/lib/dictionaries/cif_core.dic
dictionary named 'cif_core.dic' version 2.4.2 last updated on
2011-04-26.

Automatic conversion script
Id: cif_fix_values 7556 2019-12-06 15:28:31Z antanas 

 Adding full bibliography for 4134470--4134505.cif.
;
_cod_original_sg_symbol_H-M 'P2(1)/n  '
_cod_original_formula_sum 'H8 F K0.27 N1.73 O3 P'
_cod_database_code 4134494

loop_
_symmetry_equiv_pos_as_xyz
'x, y, z'
'-x+1/2, y+1/2, -z+1/2'
'-x, -y, -z'
'x-1/2, -y-1/2, z-1/2'

loop_
_atom_site_label
_atom_site_type_symbol
_atom_site_fract_x
_atom_site_fract_y
_atom_site_fract_z
_atom_site_U_iso_or_equiv
_atom_site_adp_type
_atom_site_occupancy
_atom_site_symmetry_multiplicity
_atom_site_calc_flag
_atom_site_refinement_flags
_atom_site_disorder_assembly
_atom_site_disorder_group
P P 0.25112(17) 0.81725(13) 0.13053(9) 0.0077(4) Uani 1 1 d . . .
N2 N 0.2464(3) 0.9185(2) -0.18921(16) 0.0067(8) Uani 0.728(8) 1 d PD . .
H6 H 0.139(7) 0.859(6) -0.223(4) 0.05(2) Uiso 1 1 d D . .
H7 H 0.352(6) 0.907(7) -0.233(4) 0.06(2) Uiso 1 1 d D . .
H5 H 0.200(9) 1.013(3) -0.182(5) 0.08(3) Uiso 1 1 d D . .
H8 H 0.271(8) 0.871(6) -0.123(3) 0.05(2) Uiso 1 1 d D . .
K K 0.2464(3) 0.9185(2) -0.18921(16) 0.0067(8) Uani 0.272(8) 1 d P . .
O3 O 0.4217(5) 0.8166(4) 0.2341(3) 0.0159(8) Uani 1 1 d . . .
F F 0.2496(4) 1.0095(3) 0.0828(2) 0.0162(7) Uani 1 1 d . . .
O1 O 0.3172(5) 0.7179(3) 0.0193(3) 0.0095(7) Uani 1 1 d . . .
O2 O 0.0139(5) 0.7852(4) 0.1653(3) 0.0121(7) Uani 1 1 d . . .
N1 N 0.2605(6) 0.8642(4) 0.4688(3) 0.0100(8) Uani 1 1 d D . .
H4 H 0.301(6) 0.843(5) 0.399(2) 0.016(13) Uiso 1 1 d D . .
H2 H 0.343(6) 0.818(5) 0.520(3) 0.033(17) Uiso 1 1 d D . .
H3 H 0.130(4) 0.829(5) 0.475(3) 0.011(12) Uiso 1 1 d D . .
H1 H 0.261(7) 0.968(2) 0.480(4) 0.043(19) Uiso 1 1 d D . .

loop_
_atom_site_aniso_label
_atom_site_aniso_U_11
_atom_site_aniso_U_22
_atom_site_aniso_U_33
_atom_site_aniso_U_23
_atom_site_aniso_U_13
_atom_site_aniso_U_12
P 0.0088(6) 0.0045(6) 0.0099(6) 0.0002(4) -0.0002(4) -0.0013(4)
N2 0.0086(12) 0.0052(11) 0.0063(11) 0.0002(7) 0.0012(7) 0.0020(7)
K 0.0086(12) 0.0052(11) 0.0063(11) 0.0002(7) 0.0012(7) 0.0020(7)
O3 0.0120(16) 0.0209(18) 0.0147(17) -0.0017(13) -0.0022(13) -0.0019(12)
F 0.0251(15) 0.0044(12) 0.0191(14) 0.0003(10) 0.0017(11) -0.0019(10)
O1 0.0133(15) 0.0055(14) 0.0099(15) 0.0006(11) 0.0035(11) -0.0001(10)
O2 0.0113(16) 0.0088(15) 0.0164(16) 0.0005(11) 0.0024(12) -0.0007(11)
N1 0.0096(19) 0.0057(17) 0.015(2) 0.0032(14) 0.0005(14) 0.0015(14)

loop_
_atom_type_symbol
_atom_type_description
_atom_type_scat_dispersion_real
_atom_type_scat_dispersion_imag
_atom_type_scat_source
N N 0.0061 0.0033 'International Tables Vol C Tables 4.2.6.8 and 6.1.1.4'
H H 0.0000 0.0000 'International Tables Vol C Tables 4.2.6.8 and 6.1.1.4'
O O 0.0106 0.0060 'International Tables Vol C Tables 4.2.6.8 and 6.1.1.4'
F F 0.0171 0.0103 'International Tables Vol C Tables 4.2.6.8 and 6.1.1.4'
P P 0.1023 0.0942 'International Tables Vol C Tables 4.2.6.8 and 6.1.1.4'
K K 0.2009 0.2494 'International Tables Vol C Tables 4.2.6.8 and 6.1.1.4'

loop_
_geom_angle_atom_site_label_1
_geom_angle_atom_site_label_2
_geom_angle_atom_site_label_3
_geom_angle
_geom_angle_site_symmetry_1
_geom_angle_site_symmetry_3
_geom_angle_publ_flag
O2 P O3 115.43(18) . . ?
O2 P O1 113.11(16) . . ?
O3 P O1 114.92(17) . . ?
O2 P F 104.27(15) . . ?
O3 P F 104.35(16) . . ?
O1 P F 102.78(15) . . ?
O2 P K 145.05(13) . 3_675 ?
O3 P K 48.84(12) . 3_675 ?
O1 P K 101.47(12) . 3_675 ?
F P K 61.41(10) . 3_675 ?
O2 P K 43.87(11) . 3_575 ?
O3 P K 113.48(13) . 3_575 ?
O1 P K 131.51(12) . 3_575 ?
F P K 62.04(10) . 3_575 ?
K P K 107.91(5) 3_675 3_575 ?
H6 N2 H7 105(2) . . ?
H6 N2 H5 107(2) . . ?
H7 N2 H5 117(3) . . ?
H6 N2 H8 104(2) . . ?
H7 N2 H8 111(2) . . ?
H5 N2 H8 112(2) . . ?
P O3 K 132.72(17) . 4_676 ?
P O3 K 108.45(16) . 3_675 ?
K O3 K 93.07(9) 4_676 3_675 ?
P F K 92.94(12) . 3_675 ?
P F K 92.38(11) . 3_575 ?
K F K 133.02(10) 3_675 3_575 ?
P O2 K 143.36(18) . 4_576 ?
P O2 K 114.46(15) . 3_575 ?
K O2 K 95.27(9) 4_576 3_575 ?
H4 N1 H2 110(2) . . ?
H4 N1 H3 108(2) . . ?
H2 N1 H3 110(2) . . ?
H4 N1 H1 110(2) . . ?
H2 N1 H1 110(2) . . ?
H3 N1 H1 108(2) . . ?

loop_
_geom_bond_atom_site_label_1
_geom_bond_atom_site_label_2
_geom_bond_distance
_geom_bond_site_symmetry_2
_geom_bond_publ_flag
P O2 1.503(3) . ?
P O3 1.503(3) . ?
P O1 1.515(3) . ?
P F 1.601(3) . ?
P K 3.693(2) 3_675 ?
P K 3.704(2) 3_575 ?
N2 H6 0.870(19) . ?
N2 H7 0.810(19) . ?
N2 H5 0.799(19) . ?
N2 H8 0.829(19) . ?
O3 K 2.793(4) 4_676 ?
O3 K 2.931(4) 3_675 ?
F K 3.247(3) 3_675 ?
F K 3.275(3) 3_575 ?
O2 K 2.804(3) 4_576 ?
O2 K 2.820(3) 3_575 ?
N1 H4 0.827(18) . ?
N1 H2 0.821(18) . ?
N1 H3 0.835(18) . ?
N1 H1 0.830(18) . ?

loop_
_geom_hbond_atom_site_label_D
_geom_hbond_atom_site_label_H
_geom_hbond_atom_site_label_A
_geom_hbond_distance_DH
_geom_hbond_distance_HA
_geom_hbond_distance_DA
_geom_hbond_angle_DHA
_geom_hbond_site_symmetry_A
N2 H8 O1 0.829(19) 1.99(2) 2.804(3) 169(5) .
N2 H8 F 0.829(19) 2.51(4) 3.075(3) 126(4) .
N1 H4 O3 0.827(18) 1.988(19) 2.810(5) 173(4) .
N2 H6 O3 0.870(19) 1.94(2) 2.793(4) 165(5) 4_575
N2 H7 O2 0.810(19) 2.13(4) 2.804(3) 140(5) 4_675
N2 H5 O2 0.799(19) 2.05(3) 2.820(3) 162(5) 3_575
N1 H2 O2 0.821(18) 2.036(19) 2.851(5) 171(4) 4_676
N1 H3 O1 0.835(18) 1.982(19) 2.803(4) 167(4) 4_576
N1 H1 O1 0.830(18) 2.02(2) 2.825(4) 164(4) 2
